data_4329823
loop_
_publ_author_name
'Juan Manuel Garc\'ia'
'Edgar Ocando Mav\'arez'
'Tsuyoshi Kato'
'David Santiago Coll'
'Alexander Brice\~no'
'Nathalie Saffon-Merceron'
'Antoine Bacereido'

_publ_contact_author_address
;
    Centro de Qu\'imica
    Instituto Venezolano de Investigaciones Cient\'ifica (IVIC)
    Apartado 21827
    Caracas 1020-A
    Venezuela
;
_publ_contact_author_email abriceno@ivic.ve
_publ_contact_author_fax '(58-212) 504-1350'
_publ_contact_author_name 'Dr. Alexander Brice\~no'
_publ_contact_author_phone '(58-212) 504-1320'
_publ_section_title
;
 Synthesis and Characterization of Rhodium Complexes with
 Phosphine-Stabilized Germylenes
;
_journal_name_full 'Inorganic Chemistry'
_journal_page_first 8187
_journal_page_last 8193
_journal_paper_doi 10.1021/ic300600c
_journal_volume 51
_journal_year 2012
_chemical_formula_moiety 'C35 H54 Cl2 Ge N3 P Rh'
_chemical_formula_sum 'C35 H54 Cl2 Ge N3 P Rh'
_chemical_formula_weight 794.18
_chemical_name_systematic
; 
 ? 
;
_space_group_IT_number 43
_symmetry_cell_setting orthorhombic
_symmetry_space_group_name_Hall 'F 2 -2d'
_symmetry_space_group_name_H-M 'F d d 2'
_atom_sites_solution_hydrogens geom
_atom_sites_solution_primary direct
_atom_sites_solution_secondary difmap
_audit_creation_method SHELXL-97
_cell_angle_alpha 90.00
_cell_angle_beta 90.00
_cell_angle_gamma 90.00
_cell_formula_units_Z 16
_cell_length_a 32.830(8)
_cell_length_b 39.870(7)
_cell_length_c 11.240(3)
_cell_measurement_reflns_used 2513
_cell_measurement_temperature 293(2)
_cell_measurement_theta_max 27.68
_cell_measurement_theta_min 2.56
_cell_volume 14712(6)
_computing_cell_refinement 'CrystalClear (Rigaku/MSC Inc., 2005)'
_computing_data_collection 'CrystalClear (Rigaku/MSC Inc., 2005)'
_computing_data_reduction 'CrystalClear (Rigaku/MSC Inc., 2005)'
_computing_molecular_graphics
;
SHELXLTL-NT V5.1 (Bruker AXS, 1998) 
;
_computing_structure_refinement 'SHELXLTL-NT V5.1 (Bruker AXS, 1998)'
_computing_structure_solution 'SHELXLTL-NT V5.1 (Bruker AXS, 1998)'
_diffrn_ambient_temperature 293(2)
_diffrn_measured_fraction_theta_full 0.999
_diffrn_measured_fraction_theta_max 0.906
_diffrn_measurement_device 'Mercury (2x2 bin mode)'
_diffrn_measurement_device_type 'Rigaku AFC7S Mercury'
_diffrn_measurement_method '\w '
_diffrn_radiation_detector CCD
_diffrn_radiation_monochromator graphite
_diffrn_radiation_source 'Normal-focus sealed tube'
_diffrn_radiation_type MoK\a
_diffrn_radiation_wavelength 0.71073
_diffrn_reflns_av_R_equivalents 0.0367
_diffrn_reflns_av_sigmaI/netI 0.0344
_diffrn_reflns_limit_h_max 42
_diffrn_reflns_limit_h_min -42
_diffrn_reflns_limit_k_max 51
_diffrn_reflns_limit_k_min -52
_diffrn_reflns_limit_l_max 14
_diffrn_reflns_limit_l_min -14
_diffrn_reflns_number 42901
_diffrn_reflns_theta_full 25.00
_diffrn_reflns_theta_max 27.68
_diffrn_reflns_theta_min 1.98
_diffrn_standards_decay_% 0
_diffrn_standards_interval_count 0
_diffrn_standards_interval_time 0
_diffrn_standards_number 0
_exptl_absorpt_coefficient_mu 1.482
_exptl_absorpt_correction_T_max 0.736
_exptl_absorpt_correction_T_min 0.630
_exptl_absorpt_correction_type multi-scan
_exptl_absorpt_process_details 'Jacobson, R. (1998) Private communication'
_exptl_crystal_colour Red
_exptl_crystal_density_diffrn 1.434
_exptl_crystal_description Block
_exptl_crystal_F_000 6576
_exptl_crystal_size_max 0.42
_exptl_crystal_size_mid 0.26
_exptl_crystal_size_min 0.20
_refine_diff_density_max 0.602
_refine_diff_density_min -0.425
_refine_diff_density_rms 0.078
_refine_ls_abs_structure_details 'Flack H D (1983), Acta Cryst. A39, 876-881'
_refine_ls_abs_structure_Flack -0.016(10)
_refine_ls_extinction_method none
_refine_ls_goodness_of_fit_ref 1.179
_refine_ls_hydrogen_treatment constr
_refine_ls_matrix_type full
_refine_ls_number_parameters 390
_refine_ls_number_reflns 7482
_refine_ls_number_restraints 1
_refine_ls_restrained_S_all 1.179
_refine_ls_R_factor_all 0.0430
_refine_ls_R_factor_gt 0.0307
_refine_ls_shift/su_max 0.040
_refine_ls_shift/su_mean 0.001
_refine_ls_structure_factor_coef Fsqd
_refine_ls_weighting_details 'calc w=1/[\s^2^(Fo^2^)+(0.0315P)^2^+26.6475P] where P=(Fo^2^+2Fc^2^)/3'
_refine_ls_weighting_scheme calc
_refine_ls_wR_factor_gt 0.0692
_refine_ls_wR_factor_ref 0.0800
_reflns_number_gt 6563
_reflns_number_total 7482
_reflns_threshold_expression >2sigma(I)
_cod_data_source_file ic300600c_si_001_4.cif
_cod_data_source_block 3a1
_cod_database_code 4329823

loop_
_symmetry_equiv_pos_as_xyz
'x, y, z'
'-x, -y, z'
'-x+1/4, y+1/4, z+1/4'
'x+3/4, -y+3/4, z+1/4'
'x, y+1/2, z+1/2'
'-x, -y+1/2, z+1/2'
'-x+1/4, y+3/4, z+3/4'
'x+3/4, -y+5/4, z+3/4'
'x+1/2, y, z+1/2'
'-x+1/2, -y, z+1/2'
'-x+3/4, y+1/4, z+3/4'
'x+5/4, -y+3/4, z+3/4'
'x+1/2, y+1/2, z'
'-x+1/2, -y+1/2, z'
'-x+3/4, y+3/4, z+1/4'
'x+5/4, -y+5/4, z+1/4'

loop_
_atom_site_label
_atom_site_type_symbol
_atom_site_fract_x
_atom_site_fract_y
_atom_site_fract_z
_atom_site_U_iso_or_equiv
_atom_site_adp_type
_atom_site_occupancy
_atom_site_symmetry_multiplicity
_atom_site_calc_flag
_atom_site_refinement_flags
Rh1 Rh 0.059968(9) 0.200394(8) 0.67897(2) 0.03311(8) Uani 1 1 d .
Ge1 Ge 0.098619(12) 0.172072(10) 0.53353(4) 0.03271(10) Uani 1 1 d .
Cl1 Cl 0.09543(4) 0.11635(3) 0.55005(13) 0.0584(3) Uani 1 1 d .
Cl2 Cl 0.08147(4) 0.17633(4) 0.34387(9) 0.0550(3) Uani 1 1 d .
P1 P 0.11348(3) 0.19267(3) 0.80625(9) 0.0332(2) Uani 1 1 d .
N1 N 0.11886(13) 0.22296(9) 0.9107(3) 0.0489(9) Uani 1 1 d .
N2 N 0.10772(11) 0.16277(9) 0.9112(3) 0.0434(8) Uani 1 1 d .
N3 N 0.15521(9) 0.17915(7) 0.5240(3) 0.0313(7) Uani 1 1 d .
C1 C 0.00258(15) 0.20039(12) 0.5647(4) 0.0474(11) Uani 1 1 d .
H1 H 0.0034 0.1849 0.4970 0.057 Uiso 1 1 d R
C2 C 0.02334(13) 0.22943(11) 0.5472(4) 0.0441(10) Uani 1 1 d .
H2 H 0.0361 0.2313 0.4687 0.053 Uiso 1 1 d R
C3 C 0.01498(19) 0.26295(14) 0.6051(5) 0.0607(14) Uani 1 1 d .
H3 H -0.0068 0.2739 0.5619 0.073 Uiso 1 1 calc R
H4 H 0.0391 0.2768 0.5976 0.073 Uiso 1 1 calc R
C4 C 0.00324(19) 0.26113(13) 0.7361(4) 0.0584(13) Uani 1 1 d .
H5 H 0.0085 0.2827 0.7729 0.070 Uiso 1 1 calc R
H6 H -0.0257 0.2567 0.7422 0.070 Uiso 1 1 calc R
C5 C 0.02596(15) 0.23448(11) 0.8032(4) 0.0465(11) Uani 1 1 d .
H7 H 0.0425 0.2431 0.8691 0.056 Uiso 1 1 d R
C6 C 0.01279(15) 0.20195(12) 0.8192(4) 0.0476(12) Uani 1 1 d .
H8 H 0.0216 0.1919 0.8947 0.057 Uiso 1 1 d R
C7 C -0.02525(14) 0.18636(14) 0.7694(5) 0.0596(13) Uani 1 1 d .
H9 H -0.0481 0.1923 0.8201 0.072 Uiso 1 1 calc R
H10 H -0.0224 0.1622 0.7713 0.072 Uiso 1 1 calc R
C8 C -0.03490(14) 0.19720(14) 0.6417(5) 0.0606(14) Uani 1 1 d .
H11 H -0.0532 0.1809 0.6062 0.073 Uiso 1 1 calc R
H12 H -0.0489 0.2186 0.6437 0.073 Uiso 1 1 calc R
C9 C 0.1143(2) 0.21073(15) 1.0303(5) 0.0700(16) Uani 1 1 d .
H13 H 0.0944 0.2242 1.0724 0.084 Uiso 1 1 calc R
H14 H 0.1401 0.2125 1.0721 0.084 Uiso 1 1 calc R
C10 C 0.1009(2) 0.17546(15) 1.0274(5) 0.0742(16) Uani 1 1 d .
H15 H 0.1162 0.1624 1.0850 0.089 Uiso 1 1 calc R
H16 H 0.0723 0.1740 1.0473 0.089 Uiso 1 1 calc R
C11 C 0.10114(15) 0.12757(11) 0.8789(4) 0.0491(11) Uani 1 1 d .
H17 H 0.1166 0.1233 0.8060 0.059 Uiso 1 1 calc R
C12 C 0.05710(16) 0.11963(14) 0.8524(6) 0.0700(16) Uani 1 1 d .
H18 H 0.0482 0.1326 0.7854 0.105 Uiso 1 1 calc R
H19 H 0.0407 0.1250 0.9204 0.105 Uiso 1 1 calc R
H20 H 0.0544 0.0962 0.8346 0.105 Uiso 1 1 calc R
C13 C 0.1179(2) 0.10438(15) 0.9743(6) 0.0805(19) Uani 1 1 d .
H21 H 0.1435 0.1129 1.0024 0.121 Uiso 1 1 calc R
H22 H 0.1219 0.0824 0.9415 0.121 Uiso 1 1 calc R
H23 H 0.0990 0.1032 1.0394 0.121 Uiso 1 1 calc R
C14 C 0.1310(3) 0.25742(16) 0.8906(6) 0.098(3) Uani 1 1 d .
C15 C 0.1284(4) 0.2693(2) 0.7730(8) 0.148(3) Uani 1 1 d .
H24 H 0.1100 0.2880 0.7700 0.223 Uiso 1 1 calc R
H25 H 0.1186 0.2518 0.7221 0.223 Uiso 1 1 calc R
H26 H 0.1549 0.2763 0.7465 0.223 Uiso 1 1 calc R
C16 C 0.1559(4) 0.2735(2) 0.9703(8) 0.148(3) Uani 1 1 d .
H27 H 0.1438 0.2728 1.0480 0.223 Uiso 1 1 calc R
H28 H 0.1595 0.2965 0.9463 0.223 Uiso 1 1 calc R
H29 H 0.1820 0.2626 0.9725 0.223 Uiso 1 1 calc R
C17 C 0.16242(13) 0.18616(11) 0.7457(4) 0.0373(9) Uani 1 1 d .
C18 C 0.17616(12) 0.18246(10) 0.6289(4) 0.0350(9) Uani 1 1 d .
C19 C 0.22204(14) 0.17784(12) 0.6359(4) 0.0488(11) Uani 1 1 d .
H30 H 0.2370 0.1822 0.5620 0.059 Uiso 1 1 calc R
C20 C 0.22845(16) 0.14227(14) 0.6914(6) 0.0658(15) Uani 1 1 d .
H31 H 0.2115 0.1256 0.6523 0.079 Uiso 1 1 calc R
H32 H 0.2567 0.1354 0.6862 0.079 Uiso 1 1 calc R
C21 C 0.21544(17) 0.14743(15) 0.8206(5) 0.0684(16) Uani 1 1 d .
H33 H 0.1937 0.1322 0.8424 0.082 Uiso 1 1 calc R
H34 H 0.2382 0.1442 0.8745 0.082 Uiso 1 1 calc R
C22 C 0.20085(14) 0.18373(14) 0.8216(4) 0.0523(12) Uani 1 1 d .
H35 H 0.1984 0.1937 0.9010 0.063 Uiso 1 1 calc R
C23 C 0.23254(15) 0.20078(15) 0.7402(5) 0.0642(15) Uani 1 1 d .
H36 H 0.2266 0.2242 0.7248 0.077 Uiso 1 1 calc R
H37 H 0.2603 0.1981 0.7681 0.077 Uiso 1 1 calc R
C24 C 0.17606(12) 0.18640(10) 0.4132(4) 0.0352(9) Uani 1 1 d .
C25 C 0.17982(13) 0.22028(11) 0.3774(4) 0.0394(9) Uani 1 1 d .
C26 C 0.20054(15) 0.22665(13) 0.2714(4) 0.0542(12) Uani 1 1 d .
H38 H 0.2040 0.2487 0.2467 0.065 Uiso 1 1 calc R
C27 C 0.21612(15) 0.20113(15) 0.2020(5) 0.0615(14) Uani 1 1 d .
H39 H 0.2293 0.2060 0.1307 0.074 Uiso 1 1 calc R
C28 C 0.21202(16) 0.16900(15) 0.2388(4) 0.0594(14) Uani 1 1 d .
H40 H 0.2229 0.1520 0.1919 0.071 Uiso 1 1 calc R
C29 C 0.19232(14) 0.16035(12) 0.3436(4) 0.0472(11) Uani 1 1 d .
C30 C 0.16155(15) 0.24906(11) 0.4468(4) 0.0498(11) Uani 1 1 d .
H41 H 0.1498 0.2395 0.5193 0.060 Uiso 1 1 calc R
C31 C 0.12628(19) 0.26544(15) 0.3776(6) 0.0784(18) Uani 1 1 d .
H42 H 0.1075 0.2484 0.3524 0.118 Uiso 1 1 calc R
H43 H 0.1369 0.2769 0.3092 0.118 Uiso 1 1 calc R
H44 H 0.1125 0.2812 0.4281 0.118 Uiso 1 1 calc R
C32 C 0.1923(2) 0.27458(16) 0.4854(7) 0.089(2) Uani 1 1 d .
H45 H 0.2115 0.2643 0.5384 0.133 Uiso 1 1 calc R
H46 H 0.1787 0.2926 0.5257 0.133 Uiso 1 1 calc R
H47 H 0.2063 0.2832 0.4170 0.133 Uiso 1 1 calc R
C33 C 0.18954(15) 0.12381(12) 0.3820(5) 0.0556(13) Uani 1 1 d .
H48 H 0.1772 0.1233 0.4613 0.067 Uiso 1 1 calc R
C34 C 0.1624(2) 0.10372(16) 0.2989(6) 0.088(2) Uani 1 1 d .
H49 H 0.1614 0.0808 0.3249 0.132 Uiso 1 1 calc R
H50 H 0.1732 0.1047 0.2196 0.132 Uiso 1 1 calc R
H51 H 0.1354 0.1130 0.2996 0.132 Uiso 1 1 calc R
C35 C 0.2321(2) 0.10801(15) 0.3915(6) 0.084(2) Uani 1 1 d .
H52 H 0.2488 0.1214 0.4432 0.126 Uiso 1 1 calc R
H53 H 0.2444 0.1070 0.3140 0.126 Uiso 1 1 calc R
H54 H 0.2299 0.0857 0.4233 0.126 Uiso 1 1 calc R

loop_
_atom_site_aniso_label
_atom_site_aniso_U_11
_atom_site_aniso_U_22
_atom_site_aniso_U_33
_atom_site_aniso_U_23
_atom_site_aniso_U_13
_atom_site_aniso_U_12
Rh1 0.03429(15) 0.03874(15) 0.02630(14) -0.00114(14) 0.00255(13) 0.00649(13)
Ge1 0.0312(2) 0.0381(2) 0.0288(2) -0.00521(18) 0.00239(17) 0.00175(17)
Cl1 0.0687(8) 0.0374(5) 0.0691(8) -0.0070(6) 0.0133(6) -0.0083(5)
Cl2 0.0533(7) 0.0817(9) 0.0300(5) -0.0107(6) -0.0048(5) 0.0105(6)
P1 0.0383(5) 0.0352(5) 0.0262(5) 0.0003(4) -0.0006(4) 0.0008(4)
N1 0.070(3) 0.045(2) 0.032(2) -0.0064(17) -0.0013(18) -0.0023(18)
N2 0.056(2) 0.0482(19) 0.0262(17) 0.0095(16) -0.0009(16) 0.0010(17)
N3 0.0306(15) 0.0296(15) 0.0337(17) -0.0039(14) 0.0029(14) 0.0025(13)
C1 0.043(2) 0.058(3) 0.042(2) -0.004(2) -0.007(2) 0.007(2)
C2 0.046(2) 0.054(3) 0.032(2) 0.005(2) -0.0020(19) 0.012(2)
C3 0.082(4) 0.053(3) 0.047(3) 0.015(2) 0.000(3) 0.020(3)
C4 0.078(4) 0.050(3) 0.047(3) 0.003(2) 0.005(3) 0.024(3)
C5 0.065(3) 0.044(2) 0.031(2) -0.0036(19) 0.005(2) 0.019(2)
C6 0.051(3) 0.060(3) 0.032(2) 0.005(2) 0.021(2) 0.017(2)
C7 0.038(2) 0.076(3) 0.065(3) 0.010(3) 0.015(2) 0.005(2)
C8 0.036(2) 0.069(3) 0.076(4) -0.007(3) 0.001(2) 0.001(2)
C9 0.098(4) 0.082(4) 0.030(2) -0.008(3) -0.001(3) -0.008(3)
C10 0.110(5) 0.074(4) 0.038(3) 0.008(3) 0.016(3) -0.007(4)
C11 0.053(3) 0.039(2) 0.056(3) 0.012(2) 0.015(2) 0.003(2)
C12 0.052(3) 0.058(3) 0.100(5) -0.009(3) 0.017(3) -0.006(3)
C13 0.103(5) 0.066(4) 0.073(4) 0.032(3) 0.006(4) 0.021(3)
C14 0.173(8) 0.061(4) 0.059(4) -0.001(3) -0.028(4) -0.051(4)
C15 0.255(9) 0.087(4) 0.104(5) 0.017(3) -0.059(5) -0.085(5)
C16 0.255(9) 0.087(4) 0.104(5) 0.017(3) -0.059(5) -0.085(5)
C17 0.037(2) 0.045(2) 0.030(2) -0.0002(18) -0.0079(17) -0.0014(18)
C18 0.033(2) 0.032(2) 0.040(2) 0.0007(17) -0.0024(18) -0.0023(16)
C19 0.034(2) 0.067(3) 0.045(3) 0.006(2) 0.002(2) -0.002(2)
C20 0.048(3) 0.079(4) 0.071(4) 0.018(3) 0.001(3) 0.022(3)
C21 0.051(3) 0.085(4) 0.069(4) 0.027(3) -0.011(3) 0.010(3)
C22 0.042(2) 0.075(3) 0.040(2) 0.002(2) -0.010(2) -0.005(2)
C23 0.044(3) 0.082(4) 0.067(3) 0.004(3) -0.021(2) -0.016(3)
C24 0.0304(19) 0.044(2) 0.031(2) 0.0012(18) 0.0063(17) 0.0036(16)
C25 0.036(2) 0.045(2) 0.037(2) 0.0045(19) -0.0003(18) -0.0021(18)
C26 0.057(3) 0.060(3) 0.046(3) 0.021(2) 0.003(2) -0.006(2)
C27 0.050(3) 0.088(4) 0.046(3) 0.010(3) 0.018(2) 0.010(3)
C28 0.059(3) 0.080(4) 0.039(2) 0.000(3) 0.021(2) 0.022(3)
C29 0.047(2) 0.050(3) 0.045(2) -0.005(2) 0.010(2) 0.012(2)
C30 0.061(3) 0.041(2) 0.047(3) 0.006(2) 0.001(2) 0.000(2)
C31 0.072(4) 0.062(3) 0.101(5) -0.004(3) -0.016(4) 0.021(3)
C32 0.081(4) 0.068(4) 0.118(6) -0.021(4) -0.018(4) -0.003(3)
C33 0.063(3) 0.047(3) 0.056(3) -0.011(2) 0.016(2) 0.014(2)
C34 0.115(6) 0.071(4) 0.076(4) -0.023(4) 0.013(4) 0.003(4)
C35 0.096(5) 0.068(3) 0.088(5) 0.010(3) 0.021(4) 0.046(3)

loop_
_atom_type_symbol
_atom_type_description
_atom_type_scat_dispersion_real
_atom_type_scat_dispersion_imag
_atom_type_scat_source
C C 0.0033 0.0016 'International Tables Vol C Tables 4.2.6.8 and 6.1.1.4'
H H 0.0000 0.0000 'International Tables Vol C Tables 4.2.6.8 and 6.1.1.4'
Cl Cl 0.1484 0.1585 'International Tables Vol C Tables 4.2.6.8 and 6.1.1.4'
Ge Ge 0.1547 1.8001 'International Tables Vol C Tables 4.2.6.8 and 6.1.1.4'
N N 0.0061 0.0033 'International Tables Vol C Tables 4.2.6.8 and 6.1.1.4'
P P 0.1023 0.0942 'International Tables Vol C Tables 4.2.6.8 and 6.1.1.4'
Rh Rh -1.1178 0.9187 'International Tables Vol C Tables 4.2.6.8 and 6.1.1.4'

loop_
_geom_angle_atom_site_label_1
_geom_angle_atom_site_label_2
_geom_angle_atom_site_label_3
_geom_angle
C6 Rh1 C2 94.64(17)
C6 Rh1 C5 36.04(17)
C2 Rh1 C5 80.26(15)
C6 Rh1 C1 79.79(18)
C2 Rh1 C1 35.01(16)
C5 Rh1 C1 86.55(17)
C6 Rh1 P1 95.52(13)
C2 Rh1 P1 154.05(13)
C5 Rh1 P1 94.27(13)
C1 Rh1 P1 170.86(13)
C6 Rh1 Ge1 152.24(13)
C2 Rh1 Ge1 94.49(12)
C5 Rh1 Ge1 171.35(12)
C1 Rh1 Ge1 93.09(12)
P1 Rh1 Ge1 87.46(3)
N3 Ge1 Cl2 100.65(11)
N3 Ge1 Cl1 101.56(10)
Cl2 Ge1 Cl1 98.32(6)
N3 Ge1 Rh1 119.93(10)
Cl2 Ge1 Rh1 119.65(4)
Cl1 Ge1 Rh1 113.19(4)
N2 P1 N1 91.78(18)
N2 P1 C17 105.5(2)
N1 P1 C17 106.1(2)
N2 P1 Rh1 116.51(14)
N1 P1 Rh1 114.68(15)
C17 P1 Rh1 118.57(14)
C9 N1 C14 119.7(4)
C9 N1 P1 113.3(3)
C14 N1 P1 126.7(4)
C10 N2 C11 123.1(4)
C10 N2 P1 114.2(3)
C11 N2 P1 121.3(3)
C18 N3 C24 118.9(3)
C18 N3 Ge1 117.4(3)
C24 N3 Ge1 123.0(3)
C2 C1 C8 124.3(4)
C2 C1 Rh1 70.5(3)
C8 C1 Rh1 110.5(3)
C2 C1 H1 114.3
C8 C1 H1 114.5
Rh1 C1 H1 114.4
C1 C2 C3 126.9(5)
C1 C2 Rh1 74.5(3)
C3 C2 Rh1 105.7(3)
C1 C2 H2 114.2
C3 C2 H2 113.4
Rh1 C2 H2 114.1
C2 C3 C4 114.8(4)
C2 C3 H3 108.6
C4 C3 H3 108.6
C2 C3 H4 108.6
C4 C3 H4 108.6
H3 C3 H4 107.5
C5 C4 C3 113.2(4)
C5 C4 H5 108.9
C3 C4 H5 108.9
C5 C4 H6 108.9
C3 C4 H6 108.9
H5 C4 H6 107.8
C6 C5 C4 125.1(5)
C6 C5 Rh1 70.6(2)
C4 C5 Rh1 111.3(3)
C6 C5 H7 113.9
C4 C5 H7 114.0
Rh1 C5 H7 113.9
C5 C6 C7 126.9(4)
C5 C6 Rh1 73.4(3)
C7 C6 Rh1 107.8(3)
C5 C6 H8 113.7
C7 C6 H8 113.5
Rh1 C6 H8 113.5
C6 C7 C8 113.8(4)
C6 C7 H9 108.8
C8 C7 H9 108.8
C6 C7 H10 108.8
C8 C7 H10 108.8
H9 C7 H10 107.7
C1 C8 C7 113.1(4)
C1 C8 H11 109.0
C7 C8 H11 109.0
C1 C8 H12 109.0
C7 C8 H12 109.0
H11 C8 H12 107.8
N1 C9 C10 109.5(5)
N1 C9 H13 109.8
C10 C9 H13 109.8
N1 C9 H14 109.8
C10 C9 H14 109.8
H13 C9 H14 108.2
N2 C10 C9 108.3(5)
N2 C10 H15 110.0
C9 C10 H15 110.0
N2 C10 H16 110.0
C9 C10 H16 110.0
H15 C10 H16 108.4
N2 C11 C12 113.0(4)
N2 C11 C13 110.8(5)
C12 C11 C13 111.1(5)
N2 C11 H17 107.2
C12 C11 H17 107.2
C13 C11 H17 107.2
C11 C12 H18 109.5
C11 C12 H19 109.5
H18 C12 H19 109.5
C11 C12 H20 109.5
H18 C12 H20 109.5
H19 C12 H20 109.5
C11 C13 H21 109.5
C11 C13 H22 109.5
H21 C13 H22 109.5
C11 C13 H23 109.5
H21 C13 H23 109.5
H22 C13 H23 109.5
C16 C14 C15 119.5(7)
C16 C14 N1 120.4(6)
C15 C14 N1 116.7(5)
C14 C15 H24 109.5
C14 C15 H25 109.5
H24 C15 H25 109.5
C14 C15 H26 109.5
H24 C15 H26 109.5
H25 C15 H26 109.5
C14 C16 H27 109.5
C14 C16 H28 109.5
H27 C16 H28 109.5
C14 C16 H29 109.5
H27 C16 H29 109.5
H28 C16 H29 109.5
C18 C17 C22 104.6(4)
C18 C17 P1 132.3(3)
C22 C17 P1 123.1(3)
N3 C18 C17 131.1(4)
N3 C18 C19 122.0(4)
C17 C18 C19 106.6(3)
C18 C19 C23 101.0(4)
C18 C19 C20 105.3(4)
C23 C19 C20 101.9(4)
C18 C19 H30 115.6
C23 C19 H30 115.6
C20 C19 H30 115.6
C21 C20 C19 102.7(4)
C21 C20 H31 111.2
C19 C20 H31 111.2
C21 C20 H32 111.2
C19 C20 H32 111.2
H31 C20 H32 109.1
C22 C21 C20 102.9(4)
C22 C21 H33 111.2
C20 C21 H33 111.2
C22 C21 H34 111.2
C20 C21 H34 111.2
H33 C21 H34 109.1
C21 C22 C17 108.4(4)
C21 C22 C23 101.6(4)
C17 C22 C23 101.4(4)
C21 C22 H35 114.6
C17 C22 H35 114.6
C23 C22 H35 114.6
C19 C23 C22 92.2(4)
C19 C23 H36 113.2
C22 C23 H36 113.2
C19 C23 H37 113.2
C22 C23 H37 113.2
H36 C23 H37 110.6
C29 C24 C25 121.0(4)
C29 C24 N3 120.6(4)
C25 C24 N3 118.4(3)
C26 C25 C24 117.3(4)
C26 C25 C30 119.7(4)
C24 C25 C30 122.9(4)
C27 C26 C25 121.9(5)
C27 C26 H38 119.0
C25 C26 H38 119.0
C28 C27 C26 119.2(5)
C28 C27 H39 120.4
C26 C27 H39 120.4
C27 C28 C29 122.8(5)
C27 C28 H40 118.6
C29 C28 H40 118.6
C28 C29 C24 117.7(5)
C28 C29 C33 120.4(4)
C24 C29 C33 121.8(4)
C32 C30 C25 113.5(4)
C32 C30 C31 111.4(5)
C25 C30 C31 111.1(4)
C32 C30 H41 106.8
C25 C30 H41 106.8
C31 C30 H41 106.8
C30 C31 H42 109.5
C30 C31 H43 109.5
H42 C31 H43 109.5
C30 C31 H44 109.5
H42 C31 H44 109.5
H43 C31 H44 109.5
C30 C32 H45 109.5
C30 C32 H46 109.5
H45 C32 H46 109.5
C30 C32 H47 109.5
H45 C32 H47 109.5
H46 C32 H47 109.5
C34 C33 C29 111.4(5)
C34 C33 C35 111.1(5)
C29 C33 C35 110.9(4)
C34 C33 H48 107.7
C29 C33 H48 107.7
C35 C33 H48 107.7
C33 C34 H49 109.5
C33 C34 H50 109.5
H49 C34 H50 109.5
C33 C34 H51 109.5
H49 C34 H51 109.5
H50 C34 H51 109.5
C33 C35 H52 109.5
C33 C35 H53 109.5
H52 C35 H53 109.5
C33 C35 H54 109.5
H52 C35 H54 109.5
H53 C35 H54 109.5

loop_
_geom_bond_atom_site_label_1
_geom_bond_atom_site_label_2
_geom_bond_distance
Rh1 C6 2.211(4)
Rh1 C2 2.231(4)
Rh1 C5 2.246(4)
Rh1 C1 2.280(5)
Rh1 P1 2.2865(12)
Rh1 Ge1 2.3575(6)
Ge1 N3 1.882(3)
Ge1 Cl2 2.2114(13)
Ge1 Cl1 2.2316(12)
P1 N2 1.687(3)
P1 N1 1.693(4)
P1 C17 1.764(4)
N1 C9 1.438(6)
N1 C14 1.449(7)
N2 C10 1.419(7)
N2 C11 1.465(6)
N3 C18 1.372(5)
N3 C24 1.450(5)
C1 C2 1.358(6)
C1 C8 1.510(7)
C1 H1 0.9804
C2 C3 1.511(7)
C2 H2 0.9801
C3 C4 1.524(7)
C3 H3 0.9700
C3 H4 0.9700
C4 C5 1.501(6)
C4 H5 0.9700
C4 H6 0.9700
C5 C6 1.379(6)
C5 H7 0.9802
C6 C7 1.503(7)
C6 H8 0.9810
C7 C8 1.531(8)
C7 H9 0.9700
C7 H10 0.9700
C8 H11 0.9700
C8 H12 0.9700
C9 C10 1.473(8)
C9 H13 0.9700
C9 H14 0.9700
C10 H15 0.9700
C10 H16 0.9700
C11 C12 1.510(7)
C11 C13 1.519(7)
C11 H17 0.9800
C12 H18 0.9600
C12 H19 0.9600
C12 H20 0.9600
C13 H21 0.9600
C13 H22 0.9600
C13 H23 0.9600
C14 C16 1.373(9)
C14 C15 1.407(10)
C15 H24 0.9600
C15 H25 0.9600
C15 H26 0.9600
C16 H27 0.9600
C16 H28 0.9600
C16 H29 0.9600
C17 C18 1.395(6)
C17 C22 1.526(6)
C18 C19 1.520(6)
C19 C23 1.527(7)
C19 C20 1.564(7)
C19 H30 0.9800
C20 C21 1.528(8)
C20 H31 0.9700
C20 H32 0.9700
C21 C22 1.525(8)
C21 H33 0.9700
C21 H34 0.9700
C22 C23 1.543(7)
C22 H35 0.9800
C23 H36 0.9700
C23 H37 0.9700
C24 C29 1.405(6)
C24 C25 1.415(6)
C25 C26 1.396(6)
C25 C30 1.512(6)
C26 C27 1.380(7)
C26 H38 0.9300
C27 C28 1.353(8)
C27 H39 0.9300
C28 C29 1.387(7)
C28 H40 0.9300
C29 C33 1.522(7)
C30 C32 1.497(7)
C30 C31 1.540(7)
C30 H41 0.9800
C31 H42 0.9600
C31 H43 0.9600
C31 H44 0.9600
C32 H45 0.9600
C32 H46 0.9600
C32 H47 0.9600
C33 C34 1.520(8)
C33 C35 1.538(7)
C33 H48 0.9800
C34 H49 0.9600
C34 H50 0.9600
C34 H51 0.9600
C35 H52 0.9600
C35 H53 0.9600
C35 H54 0.9600
